data_8106476
loop_
_publ_author_name
'Ghabbour, Hazem A.'
'Mostafa, Gamal A.E.'

_publ_section_title
;
 The crystal structure of
 3-(2-acetyl-4-butyramido-phenoxy)-2-hydroxy-N-isopropylpropan-1-aminium
 tetraphenylborate, C42H49BN2O4
;
_journal_issue 2
_journal_name_full 'Zeitschrift f\"ur Kristallographie - New Crystal Structures'
_journal_page_first 185
_journal_page_last 187
_journal_paper_doi 10.1515/ncrs-2016-0183
_journal_volume 232
_journal_year 2017
_chemical_formula_sum 'C42 H49 B N2 O4'
_chemical_formula_weight 656.64
_space_group_IT_number 14
_space_group_name_Hall '-P 2ybc'
_space_group_name_H-M_alt 'P 1 21/c 1'
_symmetry_cell_setting monoclinic
_symmetry_Int_Tables_number 14
_symmetry_space_group_name_Hall '-P 2ybc'
_symmetry_space_group_name_H-M 'P 1 21/c 1'
_atom_sites_solution_hydrogens geom
_atom_sites_solution_primary direct
_atom_sites_solution_secondary difmap
_cell_angle_alpha 90.00
_cell_angle_beta 91.1780(10)
_cell_angle_gamma 90.00
_cell_formula_units_Z 4
_cell_length_a 12.5346(5)
_cell_length_b 23.4973(9)
_cell_length_c 12.9077(5)
_cell_measurement_reflns_used 9908
_cell_measurement_temperature 293(2)
_cell_measurement_theta_max 33.14
_cell_measurement_theta_min 2.34
_cell_volume 3800.9(3)
_computing_cell_refinement 'Bruker SAINT'
_computing_data_collection 'Bruker APEX2'
_computing_data_reduction 'Bruker SAINT'
_computing_molecular_graphics 'Bruker SHELXTL'
_computing_publication_material 'Bruker SHELXTL'
_computing_structure_refinement 'SHELXL-2014 (Sheldrick 2014)'
_computing_structure_solution 'SHELXS-97 (Sheldrick 2008)'
_diffrn_ambient_temperature 293(2)
_diffrn_measured_fraction_theta_full 0.999
_diffrn_measured_fraction_theta_max 0.999
_diffrn_measurement_device_type 'Bruker APEX-II CCD'
_diffrn_measurement_method '\f and \w scans'
_diffrn_radiation_monochromator graphite
_diffrn_radiation_source 'fine-focus micro tube'
_diffrn_radiation_type MoK\a
_diffrn_radiation_wavelength 0.71073
_diffrn_reflns_av_R_equivalents 0.1335
_diffrn_reflns_av_sigmaI/netI 0.0669
_diffrn_reflns_limit_h_max 15
_diffrn_reflns_limit_h_min -15
_diffrn_reflns_limit_k_max 29
_diffrn_reflns_limit_k_min -29
_diffrn_reflns_limit_l_max 15
_diffrn_reflns_limit_l_min -16
_diffrn_reflns_number 73468
_diffrn_reflns_theta_full 26.50
_diffrn_reflns_theta_max 26.50
_diffrn_reflns_theta_min 2.34
_diffrn_standards_decay_% .
_diffrn_standards_interval_count .
_diffrn_standards_interval_time .
_diffrn_standards_number 0
_exptl_absorpt_coefficient_mu 0.073
_exptl_absorpt_correction_T_max 0.9891
_exptl_absorpt_correction_T_min 0.9749
_exptl_absorpt_correction_type multi-scan
_exptl_absorpt_process_details SADABS_Bruker_201
_exptl_crystal_colour colourless
_exptl_crystal_density_diffrn 1.147
_exptl_crystal_density_method 'not measured'
_exptl_crystal_description block
_exptl_crystal_F_000 1408
_exptl_crystal_size_max 0.35
_exptl_crystal_size_mid 0.17
_exptl_crystal_size_min 0.15
_refine_diff_density_max 0.383
_refine_diff_density_min -0.344
_refine_diff_density_rms 0.113
_refine_ls_extinction_coef 0.0204(17)
_refine_ls_extinction_expression Fc^*^=kFc[1+0.001xFc^2^\l^3^/sin(2\q)]^-1/4^
_refine_ls_extinction_method SHELXL
_refine_ls_goodness_of_fit_ref 1.032
_refine_ls_hydrogen_treatment mixed
_refine_ls_matrix_type full
_refine_ls_number_parameters 455
_refine_ls_number_reflns 7873
_refine_ls_number_restraints 0
_refine_ls_restrained_S_all 1.032
_refine_ls_R_factor_all 0.1476
_refine_ls_R_factor_gt 0.0746
_refine_ls_shift/su_max 0.000
_refine_ls_shift/su_mean 0.000
_refine_ls_structure_factor_coef Fsqd
_refine_ls_weighting_details 'calc w=1/[\s^2^(Fo^2^)+(0.0968P)^2^+1.7811P] where P=(Fo^2^+2Fc^2^)/3'
_refine_ls_weighting_scheme calc
_refine_ls_wR_factor_gt 0.1764
_refine_ls_wR_factor_ref 0.2253
_reflns_number_gt 4148
_reflns_number_total 7873
_reflns_threshold_expression >2sigma(I)
_cod_data_source_file suppl_ncrs-2016-0183_suppl.cif
_cod_data_source_block a_a
_cod_original_sg_symbol_H-M 'P 21/c'
_cod_database_code 8106476

loop_
_symmetry_equiv_pos_as_xyz
'x, y, z'
'-x, y+1/2, -z+1/2'
'-x, -y, -z'
'x, -y-1/2, z-1/2'

loop_
_atom_site_label
_atom_site_type_symbol
_atom_site_fract_x
_atom_site_fract_y
_atom_site_fract_z
_atom_site_U_iso_or_equiv
_atom_site_adp_type
_atom_site_occupancy
_atom_site_symmetry_multiplicity
_atom_site_calc_flag
_atom_site_refinement_flags
_atom_site_disorder_assembly
_atom_site_disorder_group
O1 O -0.4861(4) -0.75197(12) -0.1810(3) 0.155(2) Uani 1 1 d . . .
O2 O -0.82220(17) -0.66728(11) 0.14201(18) 0.0720(7) Uani 1 1 d . . .
O3 O -0.63518(14) -0.63887(8) 0.22264(14) 0.0471(5) Uani 1 1 d . . .
O4 O -0.6371(2) -0.69302(10) 0.42798(18) 0.0650(7) Uani 1 1 d . . .
N1 N -0.4742(2) -0.65872(12) -0.1756(2) 0.0571(7) Uani 1 1 d . . .
N2 N -0.80918(19) -0.64038(11) 0.3550(2) 0.0533(7) Uani 1 1 d . . .
H2C H -0.8059 -0.6762 0.3796 0.064 Uiso 1 1 calc R . .
H2D H -0.7925 -0.6417 0.2876 0.064 Uiso 1 1 calc R . .
C1 C -0.2304(6) -0.7267(5) -0.2485(9) 0.239(6) Uani 1 1 d . . .
H1A H -0.1621 -0.7415 -0.2675 0.358 Uiso 1 1 calc R . .
H1B H -0.2486 -0.7409 -0.1814 0.358 Uiso 1 1 calc R . .
H1C H -0.2272 -0.6859 -0.2466 0.358 Uiso 1 1 calc R . .
C2 C -0.3114(7) -0.7446(3) -0.3249(6) 0.162(3) Uani 1 1 d . . .
H2A H -0.3337 -0.7832 -0.3095 0.195 Uiso 1 1 calc R . .
H2B H -0.2806 -0.7446 -0.3933 0.195 Uiso 1 1 calc R . .
C3 C -0.4061(4) -0.7065(2) -0.3253(3) 0.1006(16) Uani 1 1 d . . .
H3A H -0.4566 -0.7188 -0.3788 0.121 Uiso 1 1 calc R . .
H3B H -0.3842 -0.6680 -0.3412 0.121 Uiso 1 1 calc R . .
C4 C -0.4590(3) -0.70750(16) -0.2218(3) 0.0803(12) Uani 1 1 d . . .
C5 C -0.5169(2) -0.65249(12) -0.0734(2) 0.0479(7) Uani 1 1 d . . .
C6 C -0.4519(2) -0.63323(13) 0.0056(2) 0.0530(8) Uani 1 1 d . . .
H6A H -0.3814 -0.6238 -0.0074 0.064 Uiso 1 1 calc R . .
C7 C -0.4905(2) -0.62777(13) 0.1047(2) 0.0516(8) Uani 1 1 d . . .
H7A H -0.4460 -0.6146 0.1580 0.062 Uiso 1 1 calc R . .
C8 C -0.5956(2) -0.64190(11) 0.1247(2) 0.0405(7) Uani 1 1 d . . .
C9 C -0.6643(2) -0.65998(11) 0.0444(2) 0.0411(6) Uani 1 1 d . . .
C10 C -0.6219(2) -0.66477(12) -0.0550(2) 0.0469(7) Uani 1 1 d . . .
H10A H -0.6660 -0.6766 -0.1098 0.056 Uiso 1 1 calc R . .
C11 C -0.7789(2) -0.67216(13) 0.0585(2) 0.0481(7) Uani 1 1 d . . .
C12 C -0.8464(3) -0.69080(19) -0.0320(3) 0.0824(12) Uani 1 1 d . . .
H12A H -0.9161 -0.7010 -0.0088 0.124 Uiso 1 1 calc R . .
H12B H -0.8140 -0.7232 -0.0642 0.124 Uiso 1 1 calc R . .
H12C H -0.8523 -0.6603 -0.0812 0.124 Uiso 1 1 calc R . .
C13 C -0.5633(2) -0.62502(12) 0.3062(2) 0.0446(7) Uani 1 1 d . . .
H13A H -0.5415 -0.5855 0.3014 0.054 Uiso 1 1 calc R . .
H13B H -0.5001 -0.6488 0.3034 0.054 Uiso 1 1 calc R . .
C14 C -0.6197(2) -0.63495(13) 0.4056(2) 0.0516(8) Uani 1 1 d . . .
H14A H -0.5748 -0.6193 0.4617 0.062 Uiso 1 1 calc R . .
C15 C -0.7278(2) -0.60583(14) 0.4105(2) 0.0560(8) Uani 1 1 d . . .
H15A H -0.7477 -0.6012 0.4823 0.067 Uiso 1 1 calc R . .
H15B H -0.7238 -0.5684 0.3792 0.067 Uiso 1 1 calc R . .
C16 C -0.9224(2) -0.61949(16) 0.3632(3) 0.0652(10) Uani 1 1 d . . .
H16A H -0.9344 -0.6082 0.4351 0.078 Uiso 1 1 calc R . .
C17 C -0.9975(3) -0.6676(2) 0.3356(4) 0.0928(14) Uani 1 1 d . . .
H17A H -1.0699 -0.6549 0.3416 0.139 Uiso 1 1 calc R . .
H17B H -0.9848 -0.6990 0.3819 0.139 Uiso 1 1 calc R . .
H17C H -0.9856 -0.6796 0.2656 0.139 Uiso 1 1 calc R . .
C18 C -0.9380(3) -0.56825(17) 0.2950(3) 0.0813(12) Uani 1 1 d . . .
H18A H -1.0081 -0.5530 0.3046 0.122 Uiso 1 1 calc R . .
H18B H -0.9302 -0.5791 0.2239 0.122 Uiso 1 1 calc R . .
H18C H -0.8856 -0.5399 0.3130 0.122 Uiso 1 1 calc R . .
B1 B -0.7284(2) -0.51232(14) -0.2689(2) 0.0414(7) Uani 1 1 d . . .
C19 C -0.7587(2) -0.46970(12) -0.3665(2) 0.0398(6) Uani 1 1 d . . .
C20 C -0.7083(2) -0.41690(13) -0.3748(2) 0.0518(8) Uani 1 1 d . . .
H20A H -0.6559 -0.4076 -0.3257 0.062 Uiso 1 1 calc R . .
C21 C -0.7319(3) -0.37770(14) -0.4520(3) 0.0600(9) Uani 1 1 d . . .
H21A H -0.6962 -0.3430 -0.4533 0.072 Uiso 1 1 calc R . .
C22 C -0.8080(3) -0.39015(16) -0.5266(2) 0.0621(9) Uani 1 1 d . . .
H22A H -0.8245 -0.3642 -0.5789 0.075 Uiso 1 1 calc R . .
C23 C -0.8591(3) -0.44147(15) -0.5225(2) 0.0576(9) Uani 1 1 d . . .
H23A H -0.9110 -0.4505 -0.5724 0.069 Uiso 1 1 calc R . .
C24 C -0.8343(2) -0.48032(13) -0.4444(2) 0.0470(7) Uani 1 1 d . . .
H24A H -0.8699 -0.5150 -0.4444 0.056 Uiso 1 1 calc R . .
C25 C -0.7742(2) -0.48629(13) -0.1600(2) 0.0478(7) Uani 1 1 d . . .
C26 C -0.7841(3) -0.52123(17) -0.0731(3) 0.0713(10) Uani 1 1 d . . .
H26A H -0.7620 -0.5589 -0.0778 0.086 Uiso 1 1 calc R . .
C27 C -0.8253(4) -0.5025(2) 0.0192(3) 0.0945(14) Uani 1 1 d . . .
H27A H -0.8299 -0.5275 0.0748 0.113 Uiso 1 1 calc R . .
C28 C -0.8595(3) -0.4475(3) 0.0296(4) 0.1023(17) Uani 1 1 d . . .
H28A H -0.8894 -0.4352 0.0910 0.123 Uiso 1 1 calc R . .
C29 C -0.8487(4) -0.4111(2) -0.0520(4) 0.0982(15) Uani 1 1 d . . .
H29A H -0.8693 -0.3732 -0.0455 0.118 Uiso 1 1 calc R . .
C30 C -0.8072(3) -0.43032(16) -0.1448(3) 0.0672(10) Uani 1 1 d . . .
H30A H -0.8013 -0.4047 -0.1993 0.081 Uiso 1 1 calc R . .
C31 C -0.7820(2) -0.57564(13) -0.2874(2) 0.0471(7) Uani 1 1 d . . .
C32 C -0.7265(3) -0.62438(13) -0.3142(2) 0.0573(8) Uani 1 1 d . . .
H32A H -0.6530 -0.6218 -0.3214 0.069 Uiso 1 1 calc R . .
C33 C -0.7748(3) -0.67682(15) -0.3308(3) 0.0713(10) Uani 1 1 d . . .
H33A H -0.7337 -0.7083 -0.3480 0.086 Uiso 1 1 calc R . .
C34 C -0.8829(4) -0.68224(18) -0.3218(3) 0.0786(12) Uani 1 1 d . . .
H34A H -0.9161 -0.7171 -0.3342 0.094 Uiso 1 1 calc R . .
C35 C -0.9418(3) -0.63540(19) -0.2943(3) 0.0783(12) Uani 1 1 d . . .
H35A H -1.0153 -0.6385 -0.2874 0.094 Uiso 1 1 calc R . .
C36 C -0.8918(3) -0.58383(15) -0.2767(3) 0.0632(9) Uani 1 1 d . . .
H36A H -0.9332 -0.5530 -0.2569 0.076 Uiso 1 1 calc R . .
C37 C -0.5973(2) -0.51778(11) -0.2628(2) 0.0387(6) Uani 1 1 d . . .
C38 C -0.5384(2) -0.52794(12) -0.3532(2) 0.0473(7) Uani 1 1 d . . .
H38A H -0.5752 -0.5305 -0.4164 0.057 Uiso 1 1 calc R . .
C39 C -0.4293(2) -0.53420(13) -0.3520(3) 0.0528(8) Uani 1 1 d . . .
H39A H -0.3942 -0.5415 -0.4134 0.063 Uiso 1 1 calc R . .
C40 C -0.3716(2) -0.52967(13) -0.2599(3) 0.0567(8) Uani 1 1 d . . .
H40A H -0.2978 -0.5341 -0.2586 0.068 Uiso 1 1 calc R . .
C41 C -0.4253(2) -0.51845(13) -0.1705(3) 0.0531(8) Uani 1 1 d . . .
H41A H -0.3875 -0.5142 -0.1082 0.064 Uiso 1 1 calc R . .
C42 C -0.5356(2) -0.51346(12) -0.1725(2) 0.0442(7) Uani 1 1 d . . .
H42A H -0.5699 -0.5069 -0.1104 0.053 Uiso 1 1 calc R . .
H1O4 H -0.576(3) -0.7145(18) 0.401(3) 0.096(13) Uiso 1 1 d . . .
H1N1 H -0.448(3) -0.6274(15) -0.205(3) 0.068(10) Uiso 1 1 d . . .

loop_
_atom_site_aniso_label
_atom_site_aniso_U_11
_atom_site_aniso_U_22
_atom_site_aniso_U_33
_atom_site_aniso_U_23
_atom_site_aniso_U_13
_atom_site_aniso_U_12
O1 0.236(4) 0.0497(17) 0.186(4) -0.032(2) 0.159(3) -0.043(2)
O2 0.0504(13) 0.105(2) 0.0613(15) -0.0259(13) 0.0077(11) -0.0087(13)
O3 0.0429(11) 0.0584(13) 0.0400(11) -0.0055(9) -0.0014(9) -0.0075(9)
O4 0.0723(16) 0.0563(15) 0.0669(15) 0.0160(11) 0.0169(12) 0.0172(12)
N1 0.0788(19) 0.0440(16) 0.0492(16) 0.0018(13) 0.0214(14) -0.0027(14)
N2 0.0536(15) 0.0534(16) 0.0534(15) -0.0022(12) 0.0102(12) 0.0067(12)
C1 0.116(6) 0.272(12) 0.330(14) 0.155(11) 0.055(7) 0.039(7)
C2 0.187(7) 0.098(4) 0.207(8) 0.004(5) 0.141(7) -0.002(5)
C3 0.121(4) 0.095(3) 0.088(3) -0.032(2) 0.062(3) -0.029(3)
C4 0.101(3) 0.050(2) 0.092(3) -0.019(2) 0.048(2) -0.018(2)
C5 0.0586(19) 0.0394(17) 0.0460(17) 0.0026(13) 0.0102(14) 0.0032(14)
C6 0.0505(18) 0.056(2) 0.0527(19) 0.0044(15) 0.0071(15) -0.0063(15)
C7 0.0517(18) 0.0548(19) 0.0482(18) -0.0007(14) 0.0017(14) -0.0078(15)
C8 0.0472(16) 0.0358(15) 0.0387(15) -0.0021(12) 0.0058(12) 0.0017(12)
C9 0.0468(16) 0.0327(15) 0.0438(16) -0.0039(12) 0.0030(12) 0.0000(12)
C10 0.0615(19) 0.0346(16) 0.0445(17) 0.0004(13) -0.0004(14) 0.0009(14)
C11 0.0509(18) 0.0444(17) 0.0490(18) -0.0067(14) -0.0011(14) 0.0012(14)
C12 0.067(2) 0.120(4) 0.060(2) -0.018(2) -0.0078(18) -0.028(2)
C13 0.0487(16) 0.0408(16) 0.0440(16) -0.0023(13) -0.0068(13) -0.0037(13)
C14 0.0590(19) 0.0529(19) 0.0429(17) -0.0041(14) -0.0029(14) 0.0070(15)
C15 0.063(2) 0.056(2) 0.0491(18) -0.0105(15) -0.0031(15) 0.0106(16)
C16 0.0506(19) 0.085(3) 0.061(2) -0.0131(19) 0.0149(16) 0.0115(18)
C17 0.056(2) 0.103(3) 0.120(4) 0.000(3) 0.023(2) -0.003(2)
C18 0.063(2) 0.075(3) 0.105(3) -0.001(2) -0.001(2) 0.0212(19)
B1 0.0380(17) 0.0406(18) 0.0454(18) 0.0001(14) -0.0030(14) -0.0022(14)
C19 0.0319(14) 0.0432(16) 0.0444(16) -0.0034(12) 0.0019(11) 0.0015(12)
C20 0.0442(17) 0.0542(19) 0.0568(19) 0.0029(15) -0.0070(14) -0.0024(14)
C21 0.0554(19) 0.054(2) 0.071(2) 0.0152(17) 0.0075(17) -0.0013(16)
C22 0.063(2) 0.071(2) 0.0518(19) 0.0194(17) 0.0010(16) 0.0096(18)
C23 0.0536(19) 0.071(2) 0.0481(18) -0.0005(16) -0.0107(14) 0.0081(17)
C24 0.0457(16) 0.0484(18) 0.0468(17) -0.0064(14) -0.0045(13) 0.0014(13)
C25 0.0358(15) 0.060(2) 0.0477(17) -0.0052(14) -0.0020(13) -0.0011(14)
C26 0.077(2) 0.087(3) 0.051(2) 0.0004(19) 0.0099(18) -0.005(2)
C27 0.092(3) 0.137(4) 0.056(2) -0.004(3) 0.017(2) -0.020(3)
C28 0.072(3) 0.168(5) 0.067(3) -0.042(3) 0.015(2) 0.003(3)
C29 0.098(3) 0.117(4) 0.080(3) -0.032(3) 0.006(3) 0.037(3)
C30 0.067(2) 0.076(3) 0.058(2) -0.0117(18) -0.0005(17) 0.0154(19)
C31 0.0478(17) 0.0494(18) 0.0436(16) 0.0043(13) -0.0091(13) -0.0048(14)
C32 0.069(2) 0.052(2) 0.0503(19) -0.0045(15) -0.0020(15) -0.0075(17)
C33 0.096(3) 0.050(2) 0.068(2) -0.0086(17) -0.001(2) -0.016(2)
C34 0.109(3) 0.060(3) 0.065(2) 0.0051(19) -0.022(2) -0.035(2)
C35 0.064(2) 0.083(3) 0.086(3) 0.023(2) -0.024(2) -0.029(2)
C36 0.0544(19) 0.058(2) 0.077(2) 0.0139(17) -0.0125(17) -0.0103(17)
C37 0.0401(15) 0.0321(15) 0.0438(16) -0.0011(11) -0.0039(12) -0.0013(12)
C38 0.0523(18) 0.0442(17) 0.0453(17) -0.0013(13) -0.0005(13) 0.0025(14)
C39 0.0512(18) 0.0436(18) 0.064(2) -0.0016(15) 0.0114(15) 0.0065(14)
C40 0.0370(16) 0.0489(19) 0.084(2) 0.0110(17) 0.0016(16) 0.0052(14)
C41 0.0454(17) 0.0483(19) 0.065(2) 0.0059(15) -0.0157(15) -0.0012(14)
C42 0.0459(16) 0.0403(16) 0.0462(16) 0.0020(12) -0.0063(13) -0.0036(13)

loop_
_atom_type_symbol
_atom_type_description
_atom_type_scat_dispersion_real
_atom_type_scat_dispersion_imag
_atom_type_scat_source
C C 0.0033 0.0016 'International Tables Vol C Tables 4.2.6.8 and 6.1.1.4'
H H 0.0000 0.0000 'International Tables Vol C Tables 4.2.6.8 and 6.1.1.4'
N N 0.0061 0.0033 'International Tables Vol C Tables 4.2.6.8 and 6.1.1.4'
O O 0.0106 0.0060 'International Tables Vol C Tables 4.2.6.8 and 6.1.1.4'
B B 0.0013 0.0007 'International Tables Vol C Tables 4.2.6.8 and 6.1.1.4'

loop_
_geom_angle_atom_site_label_1
_geom_angle_atom_site_label_2
_geom_angle_atom_site_label_3
_geom_angle
_geom_angle_site_symmetry_1
_geom_angle_site_symmetry_3
C8 O3 C13 118.3(2) . .
C14 O4 H1O4 107(2) . .
C4 N1 C5 124.5(3) . .
C4 N1 H1N1 118(2) . .
C5 N1 H1N1 117(2) . .
C15 N2 C16 115.4(2) . .
C15 N2 H2C 108.4 . .
C16 N2 H2C 108.4 . .
C15 N2 H2D 108.4 . .
C16 N2 H2D 108.4 . .
H2C N2 H2D 107.5 . .
C2 C1 H1A 109.5 . .
C2 C1 H1B 109.5 . .
H1A C1 H1B 109.5 . .
C2 C1 H1C 109.5 . .
H1A C1 H1C 109.5 . .
H1B C1 H1C 109.5 . .
C1 C2 C3 111.9(6) . .
C1 C2 H2A 109.2 . .
C3 C2 H2A 109.2 . .
C1 C2 H2B 109.2 . .
C3 C2 H2B 109.2 . .
H2A C2 H2B 107.9 . .
C2 C3 C4 110.8(5) . .
C2 C3 H3A 109.5 . .
C4 C3 H3A 109.5 . .
C2 C3 H3B 109.5 . .
C4 C3 H3B 109.5 . .
H3A C3 H3B 108.1 . .
O1 C4 N1 120.6(3) . .
O1 C4 C3 121.8(3) . .
N1 C4 C3 117.6(3) . .
C6 C5 C10 119.9(3) . .
C6 C5 N1 119.3(3) . .
C10 C5 N1 120.8(3) . .
C5 C6 C7 120.3(3) . .
C5 C6 H6A 119.8 . .
C7 C6 H6A 119.8 . .
C6 C7 C8 120.2(3) . .
C6 C7 H7A 119.9 . .
C8 C7 H7A 119.9 . .
O3 C8 C7 121.5(2) . .
O3 C8 C9 118.1(2) . .
C7 C8 C9 120.4(2) . .
C8 C9 C10 117.6(3) . .
C8 C9 C11 123.5(2) . .
C10 C9 C11 118.9(3) . .
C5 C10 C9 121.6(3) . .
C5 C10 H10A 119.2 . .
C9 C10 H10A 119.2 . .
O2 C11 C9 122.7(3) . .
O2 C11 C12 117.6(3) . .
C9 C11 C12 119.7(3) . .
C11 C12 H12A 109.5 . .
C11 C12 H12B 109.5 . .
H12A C12 H12B 109.5 . .
C11 C12 H12C 109.5 . .
H12A C12 H12C 109.5 . .
H12B C12 H12C 109.5 . .
O3 C13 C14 108.0(2) . .
O3 C13 H13A 110.1 . .
C14 C13 H13A 110.1 . .
O3 C13 H13B 110.1 . .
C14 C13 H13B 110.1 . .
H13A C13 H13B 108.4 . .
O4 C14 C13 113.8(2) . .
O4 C14 C15 106.5(3) . .
C13 C14 C15 113.8(3) . .
O4 C14 H14A 107.4 . .
C13 C14 H14A 107.4 . .
C15 C14 H14A 107.4 . .
N2 C15 C14 109.8(2) . .
N2 C15 H15A 109.7 . .
C14 C15 H15A 109.7 . .
N2 C15 H15B 109.7 . .
C14 C15 H15B 109.7 . .
H15A C15 H15B 108.2 . .
C18 C16 N2 109.4(3) . .
C18 C16 C17 112.9(3) . .
N2 C16 C17 108.9(3) . .
C18 C16 H16A 108.5 . .
N2 C16 H16A 108.5 . .
C17 C16 H16A 108.5 . .
C16 C17 H17A 109.5 . .
C16 C17 H17B 109.5 . .
H17A C17 H17B 109.5 . .
C16 C17 H17C 109.5 . .
H17A C17 H17C 109.5 . .
H17B C17 H17C 109.5 . .
C16 C18 H18A 109.5 . .
C16 C18 H18B 109.5 . .
H18A C18 H18B 109.5 . .
C16 C18 H18C 109.5 . .
H18A C18 H18C 109.5 . .
H18B C18 H18C 109.5 . .
C25 B1 C19 110.4(2) . .
C25 B1 C31 108.1(2) . .
C19 B1 C31 110.6(2) . .
C25 B1 C37 110.6(2) . .
C19 B1 C37 107.3(2) . .
C31 B1 C37 109.9(2) . .
C24 C19 C20 113.9(3) . .
C24 C19 B1 125.9(2) . .
C20 C19 B1 120.1(2) . .
C21 C20 C19 123.8(3) . .
C21 C20 H20A 118.1 . .
C19 C20 H20A 118.1 . .
C22 C21 C20 119.9(3) . .
C22 C21 H21A 120.1 . .
C20 C21 H21A 120.1 . .
C23 C22 C21 118.7(3) . .
C23 C22 H22A 120.7 . .
C21 C22 H22A 120.7 . .
C22 C23 C24 120.6(3) . .
C22 C23 H23A 119.7 . .
C24 C23 H23A 119.7 . .
C23 C24 C19 123.1(3) . .
C23 C24 H24A 118.5 . .
C19 C24 H24A 118.5 . .
C30 C25 C26 114.2(3) . .
C30 C25 B1 125.4(3) . .
C26 C25 B1 120.3(3) . .
C27 C26 C25 123.2(4) . .
C27 C26 H26A 118.4 . .
C25 C26 H26A 118.4 . .
C28 C27 C26 120.6(4) . .
C28 C27 H27A 119.7 . .
C26 C27 H27A 119.7 . .
C29 C28 C27 118.7(4) . .
C29 C28 H28A 120.7 . .
C27 C28 H28A 120.7 . .
C28 C29 C30 120.3(4) . .
C28 C29 H29A 119.8 . .
C30 C29 H29A 119.8 . .
C29 C30 C25 123.0(4) . .
C29 C30 H30A 118.5 . .
C25 C30 H30A 118.5 . .
C32 C31 C36 114.2(3) . .
C32 C31 B1 125.2(3) . .
C36 C31 B1 120.6(3) . .
C33 C32 C31 123.5(3) . .
C33 C32 H32A 118.3 . .
C31 C32 H32A 118.3 . .
C34 C33 C32 119.9(4) . .
C34 C33 H33A 120.0 . .
C32 C33 H33A 120.0 . .
C33 C34 C35 119.0(3) . .
C33 C34 H34A 120.5 . .
C35 C34 H34A 120.5 . .
C34 C35 C36 120.0(4) . .
C34 C35 H35A 120.0 . .
C36 C35 H35A 120.0 . .
C35 C36 C31 123.3(4) . .
C35 C36 H36A 118.4 . .
C31 C36 H36A 118.4 . .
C42 C37 C38 114.5(2) . .
C42 C37 B1 124.8(2) . .
C38 C37 B1 120.7(2) . .
C39 C38 C37 123.0(3) . .
C39 C38 H38A 118.5 . .
C37 C38 H38A 118.5 . .
C38 C39 C40 120.3(3) . .
C38 C39 H39A 119.9 . .
C40 C39 H39A 119.9 . .
C41 C40 C39 118.7(3) . .
C41 C40 H40A 120.7 . .
C39 C40 H40A 120.7 . .
C40 C41 C42 120.4(3) . .
C40 C41 H41A 119.8 . .
C42 C41 H41A 119.8 . .
C41 C42 C37 123.1(3) . .
C41 C42 H42A 118.4 . .
C37 C42 H42A 118.4 . .

loop_
_geom_bond_atom_site_label_1
_geom_bond_atom_site_label_2
_geom_bond_distance
_geom_bond_site_symmetry_2
O1 C4 1.221(4) .
O2 C11 1.222(3) .
O3 C8 1.369(3) .
O3 C13 1.429(3) .
O4 C14 1.413(4) .
O4 H1O4 0.99(4) .
N1 C4 1.308(4) .
N1 C5 1.440(4) .
N1 H1N1 0.89(3) .
N2 C15 1.477(4) .
N2 C16 1.507(4) .
N2 H2C 0.9000 .
N2 H2D 0.9000 .
C1 C2 1.463(12) .
C1 H1A 0.9600 .
C1 H1B 0.9600 .
C1 H1C 0.9600 .
C2 C3 1.486(8) .
C2 H2A 0.9700 .
C2 H2B 0.9700 .
C3 C4 1.504(5) .
C3 H3A 0.9700 .
C3 H3B 0.9700 .
C5 C6 1.370(4) .
C5 C10 1.373(4) .
C6 C7 1.382(4) .
C6 H6A 0.9300 .
C7 C8 1.388(4) .
C7 H7A 0.9300 .
C8 C9 1.400(4) .
C9 C10 1.404(4) .
C9 C11 1.480(4) .
C10 H10A 0.9300 .
C11 C12 1.494(4) .
C12 H12A 0.9600 .
C12 H12B 0.9600 .
C12 H12C 0.9600 .
C13 C14 1.495(4) .
C13 H13A 0.9700 .
C13 H13B 0.9700 .
C14 C15 1.520(4) .
C14 H14A 0.9800 .
C15 H15A 0.9700 .
C15 H15B 0.9700 .
C16 C18 1.502(5) .
C16 C17 1.510(5) .
C16 H16A 0.9800 .
C17 H17A 0.9600 .
C17 H17B 0.9600 .
C17 H17C 0.9600 .
C18 H18A 0.9600 .
C18 H18B 0.9600 .
C18 H18C 0.9600 .
B1 C25 1.647(4) .
B1 C19 1.647(4) .
B1 C31 1.648(4) .
B1 C37 1.649(4) .
C19 C24 1.390(4) .
C19 C20 1.397(4) .
C20 C21 1.384(4) .
C20 H20A 0.9300 .
C21 C22 1.374(4) .
C21 H21A 0.9300 .
C22 C23 1.367(5) .
C22 H22A 0.9300 .
C23 C24 1.390(4) .
C23 H23A 0.9300 .
C24 H24A 0.9300 .
C25 C30 1.394(4) .
C25 C26 1.397(5) .
C26 C27 1.380(5) .
C26 H26A 0.9300 .
C27 C28 1.370(7) .
C27 H27A 0.9300 .
C28 C29 1.366(7) .
C28 H28A 0.9300 .
C29 C30 1.392(5) .
C29 H29A 0.9300 .
C30 H30A 0.9300 .
C31 C32 1.388(4) .
C31 C36 1.399(4) .
C32 C33 1.388(5) .
C32 H32A 0.9300 .
C33 C34 1.368(6) .
C33 H33A 0.9300 .
C34 C35 1.376(6) .
C34 H34A 0.9300 .
C35 C36 1.381(5) .
C35 H35A 0.9300 .
C36 H36A 0.9300 .
C37 C42 1.389(4) .
C37 C38 1.413(4) .
C38 C39 1.375(4) .
C38 H38A 0.9300 .
C39 C40 1.383(4) .
C39 H39A 0.9300 .
C40 C41 1.374(4) .
C40 H40A 0.9300 .
C41 C42 1.387(4) .
C41 H41A 0.9300 .
C42 H42A 0.9300 .

loop_
_geom_torsion_atom_site_label_1
_geom_torsion_atom_site_label_2
_geom_torsion_atom_site_label_3
_geom_torsion_atom_site_label_4
_geom_torsion
_geom_torsion_site_symmetry_1
_geom_torsion_site_symmetry_2
_geom_torsion_site_symmetry_3
_geom_torsion_site_symmetry_4
C1 C2 C3 C4 -61.6(7) . . . .
C5 N1 C4 O1 3.6(7) . . . .
C5 N1 C4 C3 -175.5(4) . . . .
C2 C3 C4 O1 -53.3(7) . . . .
C2 C3 C4 N1 125.8(5) . . . .
C4 N1 C5 C6 111.5(4) . . . .
C4 N1 C5 C10 -69.6(5) . . . .
C10 C5 C6 C7 2.0(5) . . . .
N1 C5 C6 C7 -179.0(3) . . . .
C5 C6 C7 C8 0.1(5) . . . .
C13 O3 C8 C7 -4.9(4) . . . .
C13 O3 C8 C9 174.9(2) . . . .
C6 C7 C8 O3 177.7(3) . . . .
C6 C7 C8 C9 -2.1(4) . . . .
O3 C8 C9 C10 -177.9(2) . . . .
C7 C8 C9 C10 1.9(4) . . . .
O3 C8 C9 C11 4.3(4) . . . .
C7 C8 C9 C11 -175.9(3) . . . .
C6 C5 C10 C9 -2.2(4) . . . .
N1 C5 C10 C9 178.8(3) . . . .
C8 C9 C10 C5 0.3(4) . . . .
C11 C9 C10 C5 178.2(3) . . . .
C8 C9 C11 O2 0.0(5) . . . .
C10 C9 C11 O2 -177.8(3) . . . .
C8 C9 C11 C12 179.5(3) . . . .
C10 C9 C11 C12 1.7(4) . . . .
C8 O3 C13 C14 -169.6(2) . . . .
O3 C13 C14 O4 70.7(3) . . . .
O3 C13 C14 C15 -51.7(3) . . . .
C16 N2 C15 C14 174.0(3) . . . .
O4 C14 C15 N2 -45.2(3) . . . .
C13 C14 C15 N2 81.1(3) . . . .
C15 N2 C16 C18 75.2(4) . . . .
C15 N2 C16 C17 -161.1(3) . . . .
C25 B1 C19 C24 -108.1(3) . . . .
C31 B1 C19 C24 11.4(4) . . . .
C37 B1 C19 C24 131.2(3) . . . .
C25 B1 C19 C20 70.4(3) . . . .
C31 B1 C19 C20 -170.0(3) . . . .
C37 B1 C19 C20 -50.2(3) . . . .
C24 C19 C20 C21 1.2(4) . . . .
B1 C19 C20 C21 -177.5(3) . . . .
C19 C20 C21 C22 -0.7(5) . . . .
C20 C21 C22 C23 0.1(5) . . . .
C21 C22 C23 C24 -0.1(5) . . . .
C22 C23 C24 C19 0.8(5) . . . .
C20 C19 C24 C23 -1.3(4) . . . .
B1 C19 C24 C23 177.3(3) . . . .
C19 B1 C25 C30 -16.4(4) . . . .
C31 B1 C25 C30 -137.4(3) . . . .
C37 B1 C25 C30 102.2(3) . . . .
C19 B1 C25 C26 162.6(3) . . . .
C31 B1 C25 C26 41.5(3) . . . .
C37 B1 C25 C26 -78.8(3) . . . .
C30 C25 C26 C27 1.4(5) . . . .
B1 C25 C26 C27 -177.7(3) . . . .
C25 C26 C27 C28 0.3(6) . . . .
C26 C27 C28 C29 -2.1(7) . . . .
C27 C28 C29 C30 2.2(7) . . . .
C28 C29 C30 C25 -0.4(6) . . . .
C26 C25 C30 C29 -1.3(5) . . . .
B1 C25 C30 C29 177.7(3) . . . .
C25 B1 C31 C32 -132.5(3) . . . .
C19 B1 C31 C32 106.5(3) . . . .
C37 B1 C31 C32 -11.7(4) . . . .
C25 B1 C31 C36 47.6(3) . . . .
C19 B1 C31 C36 -73.3(3) . . . .
C37 B1 C31 C36 168.4(3) . . . .
C36 C31 C32 C33 0.9(5) . . . .
B1 C31 C32 C33 -178.9(3) . . . .
C31 C32 C33 C34 0.6(5) . . . .
C32 C33 C34 C35 -1.3(5) . . . .
C33 C34 C35 C36 0.4(6) . . . .
C34 C35 C36 C31 1.2(6) . . . .
C32 C31 C36 C35 -1.9(5) . . . .
B1 C31 C36 C35 178.0(3) . . . .
C25 B1 C37 C42 13.4(4) . . . .
C19 B1 C37 C42 133.8(3) . . . .
C31 B1 C37 C42 -105.9(3) . . . .
C25 B1 C37 C38 -167.0(2) . . . .
C19 B1 C37 C38 -46.6(3) . . . .
C31 B1 C37 C38 73.7(3) . . . .
C42 C37 C38 C39 1.3(4) . . . .
B1 C37 C38 C39 -178.4(3) . . . .
C37 C38 C39 C40 -1.2(4) . . . .
C38 C39 C40 C41 -0.4(5) . . . .
C39 C40 C41 C42 1.9(4) . . . .
C40 C41 C42 C37 -1.8(4) . . . .
C38 C37 C42 C41 0.2(4) . . . .
B1 C37 C42 C41 179.8(3) . . . .
